data_7235158
loop_
_publ_author_name
'Liang Zhao'
'Dongwei Zhang'
'Yanan Zhu'
'Sen Peng'
'Hong Meng'
'Wei Huang'

_publ_section_title
;
 Effects of a highly lipophilic substituent on the environmental stability
 of naphthalene tetracarboxylic diimide-based n-channel thin-film
 transistors
;
_journal_name_full 'Journal of Materials Chemistry C'
_journal_page_first 848
_journal_page_last 853
_journal_paper_doi 10.1039/C6TC04323B
_journal_volume 5
_journal_year 2017
_chemical_formula_sum 'C H F N O S'
_chemical_formula_weight 94.09
_chemical_name_systematic
;
N,N?-Bis(4-Trifluoromethylthiobenzyl)naphthalene-1,4,5,8-tetracarboxylic 
acid diimide (NTCDI--BSCF3)
;
_space_group_IT_number 14
_space_group_name_Hall '-P 2ybc'
_space_group_name_H-M_alt 'P 1 21/c 1'
_atom_sites_solution_hydrogens geom
_atom_sites_solution_primary direct
_atom_sites_solution_secondary difmap
_cell_angle_alpha 90.00
_cell_angle_beta 109.415(17)
_cell_angle_gamma 90.00
_cell_formula_units_Z 15
_cell_length_a 20.943(11)
_cell_length_b 4.6447(17)
_cell_length_c 14.264(7)
_cell_measurement_temperature 566(2)
_cell_volume 1308.6(11)
_computing_structure_refinement 'SHELXL-97 (Sheldrick, 1997)'
_computing_structure_solution 'SHELXS-97 (Sheldrick, 1990)'
_diffrn_ambient_temperature 566(2)
_diffrn_measured_fraction_theta_full 0.966
_diffrn_measured_fraction_theta_max 0.966
_diffrn_radiation_monochromator graphite
_diffrn_radiation_source 'fine-focus sealed tube'
_diffrn_radiation_type MoK\a
_diffrn_radiation_wavelength 0.71073
_diffrn_reflns_av_R_equivalents 0.1270
_diffrn_reflns_av_sigmaI/netI 0.0778
_diffrn_reflns_limit_h_max 25
_diffrn_reflns_limit_h_min -22
_diffrn_reflns_limit_k_max 5
_diffrn_reflns_limit_k_min -5
_diffrn_reflns_limit_l_max 14
_diffrn_reflns_limit_l_min -17
_diffrn_reflns_number 7598
_diffrn_reflns_theta_full 25.27
_diffrn_reflns_theta_max 25.27
_diffrn_reflns_theta_min 1.03
_exptl_absorpt_coefficient_mu 0.742
_exptl_crystal_density_diffrn 1.791
_exptl_crystal_density_method 'not measured'
_exptl_crystal_F_000 705
_exptl_crystal_recrystallization_method Sublimation
_refine_diff_density_max 0.394
_refine_diff_density_min -0.421
_refine_diff_density_rms 0.102
_refine_ls_extinction_coef 0.36(4)
_refine_ls_extinction_expression Fc^*^=kFc[1+0.001xFc^2^\l^3^/sin(2\q)]^-1/4^
_refine_ls_extinction_method SHELXL
_refine_ls_goodness_of_fit_ref 1.033
_refine_ls_hydrogen_treatment mixed
_refine_ls_matrix_type full
_refine_ls_number_parameters 200
_refine_ls_number_reflns 2304
_refine_ls_number_restraints 0
_refine_ls_restrained_S_all 1.033
_refine_ls_R_factor_all 0.0961
_refine_ls_R_factor_gt 0.0771
_refine_ls_shift/su_max 0.002
_refine_ls_shift/su_mean 0.000
_refine_ls_structure_factor_coef Fsqd
_refine_ls_weighting_details 'calc w=1/[\s^2^(Fo^2^)+(0.2200P)^2^+0.0000P] where P=(Fo^2^+2Fc^2^)/3'
_refine_ls_weighting_scheme calc
_refine_ls_wR_factor_gt 0.2120
_refine_ls_wR_factor_ref 0.2975
_reflns_number_gt 1618
_reflns_number_total 2304
_reflns_threshold_expression >2sigma(I)
_cod_data_source_file J-Mater-Chem-C-2017-5-848.cif
_cod_data_source_block a
_cod_original_cell_volume 1308.7(11)
_cod_database_code 7235158

loop_
_symmetry_equiv_pos_as_xyz
'x, y, z'
'-x, y+1/2, -z+1/2'
'-x, -y, -z'
'x, -y-1/2, z-1/2'

loop_
_atom_site_label
_atom_site_type_symbol
_atom_site_fract_x
_atom_site_fract_y
_atom_site_fract_z
_atom_site_U_iso_or_equiv
_atom_site_adp_type
_atom_site_occupancy
_atom_site_symmetry_multiplicity
_atom_site_calc_flag
_atom_site_refinement_flags
_atom_site_disorder_assembly
_atom_site_disorder_group
S1 S 0.11608(7) 0.4617(3) -0.00464(9) 0.0879(7) Uani 1 1 d . . .
N1 N 0.34293(14) -0.2990(7) 0.35694(19) 0.0520(9) Uani 1 1 d . . .
C2 C 0.46832(17) -0.0584(7) 0.4710(2) 0.0458(9) Uani 1 1 d . . .
C3 C 0.46589(16) -0.2568(8) 0.3949(2) 0.0484(9) Uani 1 1 d . . .
O4 O 0.29102(15) -0.0389(8) 0.4449(2) 0.0759(10) Uani 1 1 d . . .
C5 C 0.27578(19) -0.4166(9) 0.2961(3) 0.0554(10) Uani 1 1 d . . .
H5A H 0.2505 -0.4695 0.3395 0.067 Uiso 1 1 calc R . .
H5B H 0.2824 -0.5893 0.2622 0.067 Uiso 1 1 calc R . .
C6 C 0.23532(17) -0.2013(8) 0.2203(2) 0.0518(9) Uani 1 1 d . . .
F7 F 0.02686(16) 0.0602(8) -0.0815(3) 0.1098(12) Uani 1 1 d . . .
F8 F 0.02953(18) 0.4172(7) -0.1761(2) 0.1143(13) Uani 1 1 d . . .
C9 C 0.41355(18) 0.2121(9) 0.5675(2) 0.0581(11) Uani 1 1 d . . .
H9A H 0.3746 0.2621 0.5813 0.070 Uiso 1 1 calc R . .
C10 C 0.40935(17) 0.0190(8) 0.4910(2) 0.0493(9) Uani 1 1 d . . .
C11 C 0.34370(18) -0.0999(9) 0.4311(2) 0.0549(10) Uani 1 1 d . . .
C12 C 0.52398(18) -0.3320(10) 0.3761(2) 0.0591(11) Uani 1 1 d . . .
H12A H 0.5219 -0.4629 0.3258 0.071 Uiso 1 1 calc R . .
O13 O 0.39635(15) -0.5678(8) 0.2722(2) 0.0836(11) Uani 1 1 d . . .
C14 C 0.40027(19) -0.3860(9) 0.3353(3) 0.0574(10) Uani 1 1 d . . .
C15 C 0.2201(2) 0.0798(9) 0.0725(3) 0.0642(11) Uani 1 1 d . . .
H15A H 0.2354 0.1370 0.0212 0.077 Uiso 1 1 calc R . .
C16 C 0.17643(19) -0.0853(9) 0.2271(3) 0.0604(11) Uani 1 1 d . . .
H16A H 0.1618 -0.1376 0.2796 0.073 Uiso 1 1 calc R . .
C17 C 0.16104(19) 0.1924(9) 0.0798(3) 0.0629(11) Uani 1 1 d . . .
F18 F 0.1033(2) 0.0843(8) -0.1437(2) 0.1105(12) Uani 1 1 d . . .
C19 C 0.1389(2) 0.1078(10) 0.1567(3) 0.0654(11) Uani 1 1 d . . .
H19A H 0.0987 0.1812 0.1610 0.078 Uiso 1 1 calc R . .
C20 C 0.25690(18) -0.1200(9) 0.1425(3) 0.0577(10) Uani 1 1 d . . .
H20A H 0.2962 -0.1993 0.1369 0.069 Uiso 1 1 calc R . .
C21 C 0.0667(2) 0.2457(10) -0.1033(3) 0.0709(12) Uani 1 1 d . . .

loop_
_atom_site_aniso_label
_atom_site_aniso_U_11
_atom_site_aniso_U_22
_atom_site_aniso_U_33
_atom_site_aniso_U_23
_atom_site_aniso_U_13
_atom_site_aniso_U_12
S1 0.1053(12) 0.0469(9) 0.0752(9) -0.0011(5) -0.0185(7) 0.0006(5)
N1 0.0547(17) 0.0469(19) 0.0482(15) -0.0050(13) 0.0088(12) -0.0017(13)
C2 0.0558(19) 0.0382(19) 0.0410(16) 0.0020(13) 0.0129(14) 0.0016(14)
C3 0.0558(19) 0.047(2) 0.0389(16) -0.0039(14) 0.0106(13) 0.0013(15)
O4 0.0589(17) 0.101(3) 0.0690(18) -0.0166(16) 0.0231(14) -0.0026(15)
C5 0.060(2) 0.047(2) 0.0530(19) -0.0006(16) 0.0104(16) -0.0078(16)
C6 0.0550(19) 0.045(2) 0.0497(17) -0.0010(15) 0.0093(14) -0.0056(15)
F7 0.086(2) 0.111(3) 0.111(2) 0.0116(19) 0.0047(17) -0.0347(17)
F8 0.135(3) 0.081(2) 0.0765(18) 0.0115(15) -0.0320(17) 0.0089(17)
C9 0.060(2) 0.066(3) 0.0466(18) -0.0080(17) 0.0166(15) 0.0103(18)
C10 0.054(2) 0.049(2) 0.0418(17) 0.0025(14) 0.0116(14) 0.0033(15)
C11 0.061(2) 0.056(2) 0.0452(17) 0.0017(15) 0.0145(15) 0.0022(17)
C12 0.065(2) 0.065(3) 0.0446(17) -0.0077(16) 0.0145(15) 0.0070(18)
O13 0.073(2) 0.096(3) 0.0725(19) -0.0413(17) 0.0123(15) 0.0000(16)
C14 0.063(2) 0.057(3) 0.0462(17) -0.0051(16) 0.0095(15) -0.0006(17)
C15 0.072(2) 0.060(3) 0.056(2) 0.0048(18) 0.0154(18) -0.0098(19)
C16 0.060(2) 0.064(3) 0.056(2) -0.0059(18) 0.0175(16) -0.0056(18)
C17 0.065(2) 0.052(2) 0.056(2) -0.0057(18) -0.0007(16) -0.0057(18)
F18 0.143(3) 0.109(3) 0.0743(18) -0.0104(16) 0.0299(19) 0.020(2)
C19 0.060(2) 0.063(3) 0.065(2) -0.003(2) 0.0111(17) 0.0067(18)
C20 0.056(2) 0.064(3) 0.0515(19) 0.0006(17) 0.0154(15) -0.0018(17)
C21 0.076(3) 0.059(3) 0.063(2) 0.011(2) 0.004(2) 0.002(2)

loop_
_atom_type_symbol
_atom_type_description
_atom_type_scat_dispersion_real
_atom_type_scat_dispersion_imag
_atom_type_scat_source
C C 0.0033 0.0016 'International Tables Vol C Tables 4.2.6.8 and 6.1.1.4'
H H 0.0000 0.0000 'International Tables Vol C Tables 4.2.6.8 and 6.1.1.4'
N N 0.0061 0.0033 'International Tables Vol C Tables 4.2.6.8 and 6.1.1.4'
O O 0.0106 0.0060 'International Tables Vol C Tables 4.2.6.8 and 6.1.1.4'
F F 0.0171 0.0103 'International Tables Vol C Tables 4.2.6.8 and 6.1.1.4'
S S 0.1246 0.1234 'International Tables Vol C Tables 4.2.6.8 and 6.1.1.4'

loop_
_geom_angle_atom_site_label_1
_geom_angle_atom_site_label_2
_geom_angle_atom_site_label_3
_geom_angle
_geom_angle_site_symmetry_1
_geom_angle_site_symmetry_3
C21 S1 C17 100.3(2) . .
C14 N1 C11 124.3(3) . .
C14 N1 C5 118.7(3) . .
C11 N1 C5 117.0(3) . .
C10 C2 C3 120.9(3) . .
C10 C2 C2 120.0(4) . 3_656
C3 C2 C2 119.0(4) . 3_656
C12 C3 C2 120.5(3) . .
C12 C3 C14 119.8(3) . .
C2 C3 C14 119.7(3) . .
N1 C5 C6 111.8(3) . .
C16 C6 C20 119.2(3) . .
C16 C6 C5 120.7(3) . .
C20 C6 C5 120.0(3) . .
C10 C9 C12 120.6(3) . 3_656
C9 C10 C2 119.6(3) . .
C9 C10 C11 120.1(3) . .
C2 C10 C11 120.3(3) . .
O4 C11 N1 119.5(3) . .
O4 C11 C10 123.0(3) . .
N1 C11 C10 117.5(3) . .
C3 C12 C9 120.3(3) . 3_656
O13 C14 N1 120.9(3) . .
O13 C14 C3 121.8(3) . .
N1 C14 C3 117.2(3) . .
C17 C15 C20 119.7(4) . .
C6 C16 C19 120.6(4) . .
C15 C17 C19 119.9(4) . .
C15 C17 S1 120.2(3) . .
C19 C17 S1 119.8(3) . .
C16 C19 C17 120.1(4) . .
C6 C20 C15 120.5(4) . .
F7 C21 F18 103.7(4) . .
F7 C21 F8 109.0(4) . .
F18 C21 F8 105.6(4) . .
F7 C21 S1 116.0(3) . .
F18 C21 S1 113.4(3) . .
F8 C21 S1 108.6(3) . .

loop_
_geom_bond_atom_site_label_1
_geom_bond_atom_site_label_2
_geom_bond_distance
_geom_bond_site_symmetry_2
S1 C21 1.757(5) .
S1 C17 1.774(4) .
N1 C14 1.396(5) .
N1 C11 1.402(5) .
N1 C5 1.489(4) .
C2 C10 1.403(5) .
C2 C3 1.412(5) .
C2 C2 1.417(7) 3_656
C3 C12 1.375(5) .
C3 C14 1.482(5) .
O4 C11 1.216(4) .
C5 C6 1.509(5) .
C6 C16 1.378(5) .
C6 C20 1.382(5) .
F7 C21 1.307(5) .
F8 C21 1.335(5) .
C9 C10 1.393(5) .
C9 C12 1.403(5) 3_656
C10 C11 1.464(5) .
C12 C9 1.403(5) 3_656
O13 C14 1.217(5) .
C15 C17 1.379(6) .
C15 C20 1.393(6) .
C16 C19 1.381(6) .
C17 C19 1.382(6) .
F18 C21 1.334(6) .
